data_7049289
loop_
_publ_author_name
'Sahoo, Padmini'
'Raut, Ravindra K.'
'Maurya, Devesh'
'Kumar, Vikas'
'Rani, Pooja'
'Gonnade, Rajesh G.'
'Majumdar, Moumita'

_publ_section_title
;
 Stabilization of bis(chlorogermyliumylidene)s within bifunctional PNNP
 ligand frameworks and their reactivity studies.
;
_journal_issue 21
_journal_name_full 'Dalton transactions (Cambridge, England : 2003)'
_journal_page_first 7344
_journal_page_last 7351
_journal_paper_doi 10.1039/c9dt00109c
_journal_volume 48
_journal_year 2019
_chemical_formula_sum 'C43 H37 F9 N2 O9 P2 S3'
_chemical_formula_weight 1054.86
_space_group_crystal_system monoclinic
_space_group_IT_number 14
_space_group_name_Hall '-P 2yn'
_space_group_name_H-M_alt 'P 1 21/n 1'
_symmetry_space_group_name_Hall '-P 2yn'
_symmetry_space_group_name_H-M 'P 1 21/n 1'
_atom_sites_solution_hydrogens geom
_audit_creation_method SHELXL-2014/7
_audit_update_record
;
2019-02-20 deposited with the CCDC.    2019-03-07 downloaded from the CCDC.
;
_cell_angle_alpha 90
_cell_angle_beta 101.035(2)
_cell_angle_gamma 90
_cell_formula_units_Z 4
_cell_length_a 14.1906(5)
_cell_length_b 19.4217(7)
_cell_length_c 16.8932(6)
_cell_measurement_reflns_used 9922
_cell_measurement_temperature 100(2)
_cell_measurement_theta_max 66.65
_cell_measurement_theta_min 3.50
_cell_volume 4569.8(3)
_computing_cell_refinement 'Bruker SAINT'
_computing_data_collection 'Bruker APEX2'
_computing_data_reduction 'Bruker SAINT'
_computing_molecular_graphics 'Bruker SHELXTL'
_computing_publication_material 'Bruker SHELXTL'
_computing_structure_refinement 'SHELXL-2014 (Sheldrick 2014)'
_computing_structure_solution 'SHELXS-97 (Sheldrick 2008)'
_diffrn_ambient_temperature 100(2)
_diffrn_measured_fraction_theta_full 0.994
_diffrn_measured_fraction_theta_max 0.994
_diffrn_measurement_device_type 'Bruker APEX-II CCD'
_diffrn_measurement_method '\f and \w scans'
_diffrn_radiation_type CuK\a
_diffrn_radiation_wavelength 1.54178
_diffrn_reflns_av_R_equivalents 0.1711
_diffrn_reflns_av_unetI/netI 0.1140
_diffrn_reflns_Laue_measured_fraction_full 0.994
_diffrn_reflns_Laue_measured_fraction_max 0.994
_diffrn_reflns_limit_h_max 13
_diffrn_reflns_limit_h_min -16
_diffrn_reflns_limit_k_max 23
_diffrn_reflns_limit_k_min -23
_diffrn_reflns_limit_l_max 20
_diffrn_reflns_limit_l_min -20
_diffrn_reflns_number 56035
_diffrn_reflns_point_group_measured_fraction_full 0.994
_diffrn_reflns_point_group_measured_fraction_max 0.994
_diffrn_reflns_theta_full 66.922
_diffrn_reflns_theta_max 66.922
_diffrn_reflns_theta_min 3.505
_exptl_absorpt_coefficient_mu 2.987
_exptl_absorpt_correction_T_max 0.861
_exptl_absorpt_correction_T_min 0.806
_exptl_absorpt_correction_type multi-scan
_exptl_crystal_colour colourless
_exptl_crystal_density_diffrn 1.533
_exptl_crystal_description block
_exptl_crystal_F_000 2160
_exptl_crystal_size_max 0.09
_exptl_crystal_size_mid 0.06
_exptl_crystal_size_min 0.05
_refine_diff_density_max 0.962
_refine_diff_density_min -0.600
_refine_diff_density_rms 0.141
_refine_ls_extinction_method none
_refine_ls_goodness_of_fit_ref 1.069
_refine_ls_hydrogen_treatment constr
_refine_ls_matrix_type full
_refine_ls_number_parameters 686
_refine_ls_number_reflns 8084
_refine_ls_number_restraints 150
_refine_ls_restrained_S_all 1.088
_refine_ls_R_factor_all 0.1529
_refine_ls_R_factor_gt 0.1015
_refine_ls_shift/su_max 0.000
_refine_ls_shift/su_mean 0.000
_refine_ls_structure_factor_coef Fsqd
_refine_ls_weighting_details 'w=1/[\s^2^(Fo^2^)+(0.1554P)^2^+9.8049P] where P=(Fo^2^+2Fc^2^)/3'
_refine_ls_weighting_scheme calc
_refine_ls_wR_factor_gt 0.2399
_refine_ls_wR_factor_ref 0.2693
_reflns_Friedel_coverage 0.000
_reflns_number_gt 5331
_reflns_number_total 8084
_reflns_threshold_expression 'I > 2\s(I)'
_cod_data_source_file c9dt00109c5.cif
_cod_data_source_block 4
_cod_depositor_comments 'Adding full bibliography for 7049285--7049289.cif.'
_cod_database_code 7049289
_shelx_shelxl_version_number 2014/7
_shelx_space_group_comment
;
The symmetry employed for this shelxl refinement is uniquely defined
by the following loop, which should always be used as a source of
symmetry information in preference to the above space-group names.
They are only intended as comments.
;

loop_
_space_group_symop_operation_xyz
'x, y, z'
'-x+1/2, y+1/2, -z+1/2'
'-x, -y, -z'
'x-1/2, -y-1/2, z-1/2'

loop_
_atom_site_label
_atom_site_type_symbol
_atom_site_fract_x
_atom_site_fract_y
_atom_site_fract_z
_atom_site_U_iso_or_equiv
_atom_site_adp_type
_atom_site_occupancy
_atom_site_site_symmetry_order
_atom_site_calc_flag
_atom_site_refinement_flags_posn
_atom_site_refinement_flags_adp
_atom_site_refinement_flags_occupancy
_atom_site_disorder_assembly
_atom_site_disorder_group
P1 P 0.70326(9) 0.27564(7) 0.53813(8) 0.0098(3) Uani 1 1 d . . . A 5
P2 P 0.97121(9) 0.28041(7) 0.69242(8) 0.0102(3) Uani 1 1 d . . . A 5
N1 N 0.7964(4) 0.4988(2) 0.5247(3) 0.0250(12) Uani 1 1 d . . . A 5
H00A H 0.8496 0.5258 0.5294 0.038 Uiso 1 1 calc R U . A 5
H00B H 0.7451 0.5213 0.4954 0.038 Uiso 1 1 calc R U . A 5
H00C H 0.8062 0.4588 0.4993 0.038 Uiso 1 1 calc R U . A 5
N2 N 0.8310(3) 0.3621(2) 0.6084(3) 0.0124(10) Uani 1 1 d . . . A 5
C1 C 0.7773(4) 0.4831(3) 0.6063(4) 0.0225(14) Uani 1 1 d . . . A 5
H01C H 0.7110 0.4654 0.6014 0.027 Uiso 1 1 calc R U . A 5
H01F H 0.7829 0.5258 0.6388 0.027 Uiso 1 1 calc R U . A 5
C2 C 0.8481(4) 0.4296(3) 0.6486(3) 0.0169(12) Uani 1 1 d . U . A 5
H00D H 0.9145 0.4449 0.6479 0.020 Uiso 1 1 calc R U . A 5
H00E H 0.8410 0.4253 0.7056 0.020 Uiso 1 1 calc R U . A 5
C3 C 0.9151(4) 0.3238(3) 0.5958(3) 0.0119(11) Uani 1 1 d . U . A 5
H00T H 0.9626 0.3576 0.5820 0.014 Uiso 1 1 calc R U . A 5
C4 C 0.7550(4) 0.3219(3) 0.6317(3) 0.0105(11) Uani 1 1 d . . . A 5
H1 H 0.7051 0.3552 0.6424 0.013 Uiso 1 1 calc R U . A 5
C5 C 0.7790(4) 0.2752(3) 0.7057(3) 0.0107(11) Uani 1 1 d . . . A 5
C6 C 0.8721(4) 0.2508(3) 0.7347(3) 0.0117(12) Uani 1 1 d . . . A 5
C7 C 0.8908(4) 0.2064(3) 0.8007(3) 0.0187(13) Uani 1 1 d . . . A 5
H011 H 0.9540 0.1899 0.8198 0.022 Uiso 1 1 calc R U . A 5
C8 C 0.8171(5) 0.1868(3) 0.8379(4) 0.0268(15) Uani 1 1 d . . . A 5
H01J H 0.8298 0.1566 0.8830 0.032 Uiso 1 1 calc R U . A 5
C9 C 0.7251(5) 0.2105(3) 0.8107(4) 0.0238(14) Uani 1 1 d . U . A 5
H010 H 0.6745 0.1968 0.8368 0.029 Uiso 1 1 calc R U . A 5
C10 C 0.7066(4) 0.2549(3) 0.7441(3) 0.0189(13) Uani 1 1 d . U . A 5
H017 H 0.6432 0.2712 0.7253 0.023 Uiso 1 1 calc R U . A 5
C11 C 1.0374(4) 0.3446(3) 0.7575(3) 0.0126(12) Uani 1 1 d . . . A 5
C12 C 1.1103(4) 0.3817(3) 0.7312(3) 0.0186(13) Uani 1 1 d . . . A 5
H00Z H 1.1246 0.3731 0.6794 0.022 Uiso 1 1 calc R U . A 5
C13 C 1.1607(4) 0.4305(3) 0.7804(4) 0.0240(14) Uani 1 1 d . . . A 5
H016 H 1.2120 0.4542 0.7636 0.029 Uiso 1 1 calc R U . A 5
C14 C 1.1376(5) 0.4454(3) 0.8539(4) 0.0269(15) Uani 1 1 d . . . A 5
H019 H 1.1724 0.4798 0.8873 0.032 Uiso 1 1 calc R U . A 5
C15 C 1.0645(5) 0.4108(3) 0.8792(4) 0.0272(15) Uani 1 1 d . . . A 5
H01H H 1.0483 0.4220 0.9297 0.033 Uiso 1 1 calc R U . A 5
C16 C 1.0139(4) 0.3595(3) 0.8319(3) 0.0202(13) Uani 1 1 d . . . A 5
H00X H 0.9641 0.3350 0.8500 0.024 Uiso 1 1 calc R U . A 5
C17 C 1.0441(4) 0.2084(3) 0.6749(3) 0.0154(12) Uani 1 1 d . . . A 5
C18 C 1.1398(4) 0.2178(3) 0.6689(4) 0.0286(15) Uani 1 1 d . . . A 5
H01B H 1.1712 0.2604 0.6834 0.034 Uiso 1 1 calc R U . A 5
C19 C 1.1883(5) 0.1640(4) 0.6414(5) 0.0389(18) Uani 1 1 d . . . A 5
H01R H 1.2537 0.1699 0.6374 0.047 Uiso 1 1 calc R U . A 5
C20 C 1.1438(6) 0.1019(4) 0.6195(4) 0.043(2) Uani 1 1 d . . . A 5
H01T H 1.1779 0.0659 0.5992 0.052 Uiso 1 1 calc R U . A 5
C21 C 1.0497(5) 0.0921(3) 0.6271(4) 0.0317(16) Uani 1 1 d . . . A 5
H01K H 1.0199 0.0486 0.6143 0.038 Uiso 1 1 calc R U . A 5
C22 C 0.9985(4) 0.1453(3) 0.6534(3) 0.0228(14) Uani 1 1 d . . . A 5
H012 H 0.9330 0.1391 0.6569 0.027 Uiso 1 1 calc R U . A 5
C23 C 0.8961(4) 0.2707(3) 0.5292(3) 0.0111(11) Uani 1 1 d . U . A 5
C24 C 0.9716(4) 0.2482(3) 0.4950(3) 0.0204(13) Uani 1 1 d . U . A 5
H015 H 1.0336 0.2677 0.5117 0.025 Uiso 1 1 calc R U . A 5
C25 C 0.9572(5) 0.1975(4) 0.4369(4) 0.0311(16) Uani 1 1 d . . . A 5
H01I H 1.0094 0.1827 0.4133 0.037 Uiso 1 1 calc R U . A 5
C26 C 0.8674(5) 0.1680(3) 0.4123(4) 0.0325(16) Uani 1 1 d . . . A 5
H01M H 0.8586 0.1327 0.3728 0.039 Uiso 1 1 calc R U . A 5
C27 C 0.7923(5) 0.1895(3) 0.4446(4) 0.0260(15) Uani 1 1 d . . . A 5
H01E H 0.7307 0.1694 0.4275 0.031 Uiso 1 1 calc R U . A 5
C28 C 0.8052(4) 0.2416(3) 0.5036(3) 0.0146(12) Uani 1 1 d . . . A 5
C29 C 0.6230(4) 0.2069(3) 0.5524(3) 0.0136(12) Uani 1 1 d . . . A 5
C30 C 0.6621(5) 0.1470(3) 0.5917(3) 0.0236(14) Uani 1 1 d . . . A 5
H01D H 0.7297 0.1422 0.6076 0.028 Uiso 1 1 calc R U . A 5
C31 C 0.6020(5) 0.0952(3) 0.6070(4) 0.0336(17) Uani 1 1 d . . . A 5
H018 H 0.6279 0.0546 0.6341 0.040 Uiso 1 1 calc R U . A 5
C32 C 0.5030(6) 0.1024(3) 0.5826(4) 0.0364(17) Uani 1 1 d . . . A 5
H01Q H 0.4617 0.0664 0.5930 0.044 Uiso 1 1 calc R U . A 5
C33 C 0.4641(5) 0.1613(3) 0.5436(4) 0.0322(16) Uani 1 1 d . . . A 5
H01O H 0.3965 0.1654 0.5269 0.039 Uiso 1 1 calc R U . A 5
C34 C 0.5245(4) 0.2149(3) 0.5287(4) 0.0205(13) Uani 1 1 d . . . A 5
H00Y H 0.4984 0.2560 0.5029 0.025 Uiso 1 1 calc R U . A 5
C35 C 0.6444(4) 0.3396(3) 0.4690(3) 0.0116(11) Uani 1 1 d . U . A 5
C36 C 0.6758(4) 0.3507(3) 0.3963(3) 0.0175(12) Uani 1 1 d . U . A 5
H00U H 0.7264 0.3240 0.3827 0.021 Uiso 1 1 calc R U . A 5
C37 C 0.6316(5) 0.4013(3) 0.3451(4) 0.0277(16) Uani 1 1 d . . . A 5
H014 H 0.6535 0.4100 0.2963 0.033 Uiso 1 1 calc R U . A 5
C38 C 0.5577(5) 0.4391(3) 0.3623(4) 0.0282(16) Uani 1 1 d . . . A 5
H01G H 0.5274 0.4728 0.3252 0.034 Uiso 1 1 calc R U . A 5
C39 C 0.5264(4) 0.4284(3) 0.4346(4) 0.0247(15) Uani 1 1 d . . . A 5
H013 H 0.4751 0.4551 0.4470 0.030 Uiso 1 1 calc R U . A 5
C40 C 0.5696(4) 0.3792(3) 0.4880(3) 0.0201(13) Uani 1 1 d . . . A 5
H01A H 0.5487 0.3723 0.5376 0.024 Uiso 1 1 calc R U . A 5
S1 S 0.68935(11) 0.65068(8) 0.42955(9) 0.0236(4) Uani 1 1 d . . . B 5
O1 O 0.6483(3) 0.5947(3) 0.4682(3) 0.0410(13) Uani 1 1 d . . . B 5
O2 O 0.6780(4) 0.7173(3) 0.4630(3) 0.0560(16) Uani 1 1 d . . . B 5
O3 O 0.7832(4) 0.6367(3) 0.4138(3) 0.0505(15) Uani 1 1 d . . . B 5
C41 C 0.6133(5) 0.6549(4) 0.3298(4) 0.0335(17) Uani 1 1 d . . . B 5
F1 F 0.5226(3) 0.6664(3) 0.3345(3) 0.0717(16) Uani 1 1 d . . . B 5
F2 F 0.6177(4) 0.5967(3) 0.2899(3) 0.0701(15) Uani 1 1 d . . . B 5
F3 F 0.6423(4) 0.7044(3) 0.2858(3) 0.0656(15) Uani 1 1 d . . . B 5
S2 S 0.03778(11) 0.57076(7) 0.59553(8) 0.0201(4) Uani 1 1 d . . . C 5
O4 O 0.1150(3) 0.6003(2) 0.5634(3) 0.0369(12) Uani 1 1 d . . . C 5
O5 O -0.0559(3) 0.5977(2) 0.5608(3) 0.0424(13) Uani 1 1 d . . . C 5
O6 O 0.0415(3) 0.4976(2) 0.6050(3) 0.0305(11) Uani 1 1 d . . . C 5
C42 C 0.0550(6) 0.6041(4) 0.6973(4) 0.048(2) Uani 1 1 d . . . C 5
F4 F 0.1413(4) 0.5883(3) 0.7395(3) 0.0748(17) Uani 1 1 d . . . C 5
F5 F 0.0460(5) 0.6719(3) 0.6982(3) 0.086(2) Uani 1 1 d . . . C 5
F6 F -0.0090(5) 0.5766(4) 0.7360(3) 0.094(2) Uani 1 1 d . . . C 5
S3 S 0.3516(2) 0.53815(14) 0.19170(17) 0.0358(7) Uani 0.7 1 d D U P D 1
O9 O 0.4451(6) 0.5504(6) 0.1633(6) 0.068(3) Uani 0.7 1 d D U P D 1
O7 O 0.3409(6) 0.5772(4) 0.2609(5) 0.0434(19) Uani 0.8 1 d D U P D 1
O8 O 0.3198(7) 0.4666(4) 0.1915(6) 0.056(2) Uani 0.8 1 d D U P D 1
C43 C 0.2684(8) 0.5771(5) 0.1095(6) 0.038(2) Uani 0.7 1 d D U P D 1
F7 F 0.2891(8) 0.6394(5) 0.0906(6) 0.081(3) Uani 0.7 1 d D U P D 1
F8 F 0.1814(5) 0.5810(4) 0.1278(5) 0.069(2) Uani 0.7 1 d D U P D 1
F9 F 0.2558(7) 0.5412(4) 0.0424(5) 0.069(2) Uani 0.7 1 d D U P D 1
S3' S 0.3052(6) 0.5274(4) 0.2034(5) 0.041(2) Uani 0.3 1 d D U P E 2
O9' O 0.2031(10) 0.5426(11) 0.1815(13) 0.063(6) Uani 0.3 1 d D . P E 2
O7' O 0.369(3) 0.564(2) 0.282(3) 0.065(14) Uani 0.2 1 d D U P E 2
O8' O 0.360(3) 0.461(3) 0.198(4) 0.10(2) Uani 0.2 1 d D U P E 2
C43' C 0.337(3) 0.5704(14) 0.116(2) 0.088(12) Uani 0.3 1 d D U P E 2
F7' F 0.3326(16) 0.6382(12) 0.1163(15) 0.077(7) Uani 0.3 1 d D U P E 2
F8' F 0.429(2) 0.5652(17) 0.116(2) 0.134(11) Uani 0.3 1 d D U P E 2
F9' F 0.316(2) 0.5355(16) 0.0478(18) 0.122(10) Uani 0.3 1 d D U P E 2

loop_
_atom_site_aniso_label
_atom_site_aniso_U_11
_atom_site_aniso_U_22
_atom_site_aniso_U_33
_atom_site_aniso_U_23
_atom_site_aniso_U_13
_atom_site_aniso_U_12
P1 0.0071(7) 0.0154(7) 0.0068(6) 0.0025(5) 0.0008(5) 0.0009(5)
P2 0.0063(7) 0.0156(7) 0.0081(6) 0.0052(5) 0.0004(5) 0.0001(5)
N1 0.021(3) 0.019(3) 0.031(3) 0.008(2) -0.004(2) -0.003(2)
N2 0.009(2) 0.016(2) 0.012(2) 0.0073(18) 0.0015(18) 0.0021(18)
C1 0.018(3) 0.019(3) 0.030(3) 0.000(3) 0.004(3) 0.002(2)
C2 0.018(2) 0.016(2) 0.016(2) 0.0010(18) 0.0032(19) -0.0008(18)
C3 0.011(2) 0.015(2) 0.009(2) 0.0092(17) 0.0000(17) -0.0002(18)
C4 0.007(3) 0.017(3) 0.006(2) 0.000(2) -0.004(2) -0.002(2)
C5 0.012(3) 0.016(3) 0.004(2) -0.003(2) 0.001(2) 0.002(2)
C6 0.009(3) 0.018(3) 0.009(3) 0.003(2) 0.002(2) -0.004(2)
C7 0.017(3) 0.023(3) 0.016(3) 0.011(2) 0.003(2) 0.001(2)
C8 0.037(4) 0.029(3) 0.013(3) 0.009(3) 0.002(3) 0.003(3)
C9 0.024(2) 0.029(2) 0.022(2) 0.006(2) 0.013(2) -0.003(2)
C10 0.015(2) 0.023(2) 0.019(2) 0.0001(19) 0.0054(19) 0.0034(19)
C11 0.007(3) 0.015(3) 0.015(3) 0.000(2) -0.001(2) 0.000(2)
C12 0.016(3) 0.021(3) 0.020(3) 0.005(2) 0.009(3) 0.003(2)
C13 0.017(3) 0.020(3) 0.034(4) 0.005(3) 0.004(3) -0.001(2)
C14 0.024(4) 0.021(3) 0.033(4) -0.002(3) -0.002(3) 0.001(3)
C15 0.037(4) 0.031(3) 0.014(3) -0.003(3) 0.006(3) 0.005(3)
C16 0.017(3) 0.025(3) 0.020(3) 0.004(2) 0.008(3) -0.001(2)
C17 0.012(3) 0.017(3) 0.017(3) 0.006(2) 0.002(2) 0.009(2)
C18 0.016(3) 0.029(3) 0.042(4) 0.014(3) 0.009(3) 0.006(3)
C19 0.028(4) 0.042(4) 0.052(5) 0.014(4) 0.021(3) 0.015(3)
C20 0.063(6) 0.033(4) 0.039(4) 0.007(3) 0.023(4) 0.024(4)
C21 0.047(5) 0.025(3) 0.024(3) 0.000(3) 0.007(3) 0.002(3)
C22 0.024(3) 0.023(3) 0.020(3) 0.005(2) 0.002(3) 0.007(3)
C23 0.0113(14) 0.0123(13) 0.0101(13) 0.0028(9) 0.0030(9) 0.0004(9)
C24 0.0202(15) 0.0216(15) 0.0199(15) 0.0021(10) 0.0048(10) 0.0011(10)
C25 0.030(4) 0.047(4) 0.021(3) 0.006(3) 0.017(3) 0.011(3)
C26 0.044(5) 0.033(4) 0.024(3) -0.011(3) 0.017(3) 0.004(3)
C27 0.026(4) 0.029(3) 0.024(3) -0.003(3) 0.007(3) 0.001(3)
C28 0.013(3) 0.017(3) 0.016(3) 0.002(2) 0.008(2) 0.003(2)
C29 0.020(3) 0.012(3) 0.010(3) 0.002(2) 0.006(2) -0.003(2)
C30 0.030(4) 0.022(3) 0.017(3) 0.005(2) 0.003(3) -0.002(3)
C31 0.055(5) 0.023(3) 0.026(4) 0.007(3) 0.015(3) -0.004(3)
C32 0.051(5) 0.027(4) 0.039(4) -0.001(3) 0.030(4) -0.012(3)
C33 0.029(4) 0.035(4) 0.039(4) -0.008(3) 0.022(3) -0.014(3)
C34 0.018(3) 0.019(3) 0.027(3) -0.004(2) 0.013(3) -0.004(2)
C35 0.009(2) 0.013(2) 0.011(2) 0.0012(17) -0.0037(17) -0.0025(18)
C36 0.015(2) 0.023(2) 0.013(2) 0.0012(18) 0.0009(18) -0.0046(19)
C37 0.029(4) 0.034(4) 0.017(3) 0.011(3) -0.004(3) -0.016(3)
C38 0.029(4) 0.025(3) 0.024(3) 0.005(3) -0.010(3) -0.008(3)
C39 0.021(3) 0.019(3) 0.030(4) -0.002(3) -0.006(3) 0.005(2)
C40 0.021(3) 0.021(3) 0.015(3) 0.002(2) -0.004(2) -0.002(2)
S1 0.0207(9) 0.0319(8) 0.0202(8) 0.0096(6) 0.0089(6) 0.0115(6)
O1 0.037(3) 0.052(3) 0.038(3) 0.021(2) 0.014(2) 0.006(2)
O2 0.072(4) 0.046(3) 0.045(3) -0.005(3) -0.002(3) 0.019(3)
O3 0.036(3) 0.080(4) 0.040(3) 0.025(3) 0.020(3) 0.018(3)
C41 0.028(4) 0.043(4) 0.027(4) 0.008(3) 0.000(3) 0.000(3)
F1 0.028(3) 0.121(5) 0.061(3) 0.019(3) -0.003(2) 0.010(3)
F2 0.094(4) 0.070(3) 0.045(3) -0.017(3) 0.011(3) -0.014(3)
F3 0.072(3) 0.079(3) 0.039(3) 0.039(2) -0.007(2) -0.013(3)
S2 0.0215(8) 0.0238(7) 0.0140(7) 0.0042(6) 0.0011(6) -0.0082(6)
O4 0.046(3) 0.036(3) 0.031(3) 0.012(2) 0.014(2) -0.009(2)
O5 0.033(3) 0.039(3) 0.048(3) 0.005(2) -0.010(2) -0.006(2)
O6 0.039(3) 0.029(2) 0.024(2) 0.0036(19) 0.007(2) -0.007(2)
C42 0.068(6) 0.050(5) 0.025(4) -0.010(3) 0.009(4) -0.004(4)
F4 0.093(4) 0.067(3) 0.043(3) -0.001(2) -0.040(3) -0.008(3)
F5 0.144(6) 0.045(3) 0.058(3) -0.022(2) -0.008(3) 0.010(3)
F6 0.129(6) 0.125(5) 0.043(3) -0.015(3) 0.055(4) -0.017(4)
S3 0.0315(16) 0.0337(13) 0.0408(14) -0.0123(11) 0.0037(13) 0.0069(12)
O9 0.048(4) 0.090(5) 0.069(5) -0.024(4) 0.014(4) 0.012(4)
O7 0.041(4) 0.054(4) 0.037(4) -0.015(3) 0.012(3) -0.001(3)
O8 0.052(4) 0.041(4) 0.070(4) -0.005(3) -0.004(4) 0.003(3)
C43 0.038(3) 0.038(3) 0.038(3) 0.003(3) 0.005(3) -0.002(3)
F7 0.091(5) 0.069(4) 0.082(5) 0.021(4) 0.013(4) -0.015(4)
F8 0.058(4) 0.084(4) 0.063(4) 0.018(4) 0.010(3) 0.021(3)
F9 0.074(4) 0.084(4) 0.048(4) -0.014(3) 0.005(3) 0.003(4)
S3' 0.040(3) 0.040(3) 0.048(3) -0.004(2) 0.018(2) -0.008(2)
O9' 0.042(12) 0.089(16) 0.064(14) -0.042(12) 0.023(11) -0.026(11)
O7' 0.064(15) 0.066(15) 0.066(15) -0.004(6) 0.012(7) 0.004(6)
O8' 0.10(2) 0.10(2) 0.10(2) -0.002(6) 0.020(7) 0.000(6)
C43' 0.088(12) 0.087(12) 0.088(12) -0.001(3) 0.017(4) 0.000(3)
F7' 0.078(9) 0.075(8) 0.080(9) 0.004(5) 0.019(6) -0.004(6)
F8' 0.134(13) 0.133(12) 0.137(13) 0.007(6) 0.027(6) -0.001(6)
F9' 0.126(12) 0.127(11) 0.115(11) -0.003(6) 0.027(6) 0.002(6)

loop_
_atom_type_symbol
_atom_type_description
_atom_type_scat_dispersion_real
_atom_type_scat_dispersion_imag
_atom_type_scat_source
C C 0.0181 0.0091 'International Tables Vol C Tables 4.2.6.8 and 6.1.1.4'
H H 0.0000 0.0000 'International Tables Vol C Tables 4.2.6.8 and 6.1.1.4'
N N 0.0311 0.0180 'International Tables Vol C Tables 4.2.6.8 and 6.1.1.4'
O O 0.0492 0.0322 'International Tables Vol C Tables 4.2.6.8 and 6.1.1.4'
F F 0.0727 0.0534 'International Tables Vol C Tables 4.2.6.8 and 6.1.1.4'
P P 0.2955 0.4335 'International Tables Vol C Tables 4.2.6.8 and 6.1.1.4'
S S 0.3331 0.5567 'International Tables Vol C Tables 4.2.6.8 and 6.1.1.4'

loop_
_geom_angle_atom_site_label_1
_geom_angle_atom_site_label_2
_geom_angle_atom_site_label_3
_geom_angle
C28 P1 C35 110.4(3)
C28 P1 C29 110.0(3)
C35 P1 C29 111.8(2)
C28 P1 C4 104.2(2)
C35 P1 C4 106.2(2)
C29 P1 C4 113.9(2)
C6 P2 C17 109.7(3)
C6 P2 C11 109.7(3)
C17 P2 C11 112.9(3)
C6 P2 C3 104.9(2)
C17 P2 C3 111.6(2)
C11 P2 C3 107.8(2)
C1 N1 H00A 109.5
C1 N1 H00B 109.5
H00A N1 H00B 109.5
C1 N1 H00C 109.5
H00A N1 H00C 109.5
H00B N1 H00C 109.5
C4 N2 C3 116.0(4)
C4 N2 C2 114.8(4)
C3 N2 C2 117.0(4)
N1 C1 C2 110.7(5)
N1 C1 H01C 109.5
C2 C1 H01C 109.5
N1 C1 H01F 109.5
C2 C1 H01F 109.5
H01C C1 H01F 108.1
N2 C2 C1 110.7(4)
N2 C2 H00D 109.5
C1 C2 H00D 109.5
N2 C2 H00E 109.5
C1 C2 H00E 109.5
H00D C2 H00E 108.1
N2 C3 C23 115.0(4)
N2 C3 P2 109.0(3)
C23 C3 P2 109.1(3)
N2 C3 H00T 107.8
C23 C3 H00T 107.8
P2 C3 H00T 107.8
N2 C4 C5 118.8(4)
N2 C4 P1 103.0(3)
C5 C4 P1 113.7(3)
N2 C4 H1 106.9
C5 C4 H1 106.9
P1 C4 H1 106.9
C10 C5 C6 118.6(5)
C10 C5 C4 119.2(5)
C6 C5 C4 122.2(5)
C7 C6 C5 120.6(5)
C7 C6 P2 118.3(4)
C5 C6 P2 120.9(4)
C8 C7 C6 119.6(5)
C8 C7 H011 120.2
C6 C7 H011 120.2
C7 C8 C9 120.7(5)
C7 C8 H01J 119.7
C9 C8 H01J 119.7
C8 C9 C10 119.5(6)
C8 C9 H010 120.2
C10 C9 H010 120.2
C5 C10 C9 121.0(5)
C5 C10 H017 119.5
C9 C10 H017 119.5
C16 C11 C12 120.0(5)
C16 C11 P2 120.5(4)
C12 C11 P2 119.5(4)
C13 C12 C11 119.7(5)
C13 C12 H00Z 120.2
C11 C12 H00Z 120.2
C12 C13 C14 120.5(6)
C12 C13 H016 119.8
C14 C13 H016 119.8
C15 C14 C13 120.3(6)
C15 C14 H019 119.9
C13 C14 H019 119.9
C14 C15 C16 120.7(6)
C14 C15 H01H 119.7
C16 C15 H01H 119.7
C15 C16 C11 118.9(6)
C15 C16 H00X 120.6
C11 C16 H00X 120.6
C18 C17 C22 120.3(5)
C18 C17 P2 120.7(4)
C22 C17 P2 118.1(4)
C19 C18 C17 118.8(6)
C19 C18 H01B 120.6
C17 C18 H01B 120.6
C20 C19 C18 121.4(7)
C20 C19 H01R 119.3
C18 C19 H01R 119.3
C19 C20 C21 119.8(7)
C19 C20 H01T 120.1
C21 C20 H01T 120.1
C20 C21 C22 120.3(6)
C20 C21 H01K 119.9
C22 C21 H01K 119.9
C21 C22 C17 119.4(6)
C21 C22 H012 120.3
C17 C22 H012 120.3
C24 C23 C28 119.1(5)
C24 C23 C3 119.0(5)
C28 C23 C3 121.9(5)
C25 C24 C23 120.2(6)
C25 C24 H015 119.9
C23 C24 H015 119.9
C24 C25 C26 120.7(6)
C24 C25 H01I 119.6
C26 C25 H01I 119.6
C27 C26 C25 120.2(6)
C27 C26 H01M 119.9
C25 C26 H01M 119.9
C26 C27 C28 120.0(6)
C26 C27 H01E 120.0
C28 C27 H01E 120.0
C23 C28 C27 119.8(5)
C23 C28 P1 120.4(4)
C27 C28 P1 119.5(4)
C34 C29 C30 121.0(5)
C34 C29 P1 120.5(4)
C30 C29 P1 118.5(4)
C31 C30 C29 119.6(6)
C31 C30 H01D 120.2
C29 C30 H01D 120.2
C30 C31 C32 119.8(6)
C30 C31 H018 120.1
C32 C31 H018 120.1
C33 C32 C31 120.9(6)
C33 C32 H01Q 119.6
C31 C32 H01Q 119.6
C32 C33 C34 119.9(7)
C32 C33 H01O 120.1
C34 C33 H01O 120.1
C29 C34 C33 118.9(6)
C29 C34 H00Y 120.6
C33 C34 H00Y 120.6
C40 C35 C36 120.0(5)
C40 C35 P1 120.7(4)
C36 C35 P1 119.3(4)
C37 C36 C35 118.5(6)
C37 C36 H00U 120.7
C35 C36 H00U 120.7
C38 C37 C36 121.9(6)
C38 C37 H014 119.0
C36 C37 H014 119.0
C37 C38 C39 119.8(6)
C37 C38 H01G 120.1
C39 C38 H01G 120.1
C40 C39 C38 120.2(6)
C40 C39 H013 119.9
C38 C39 H013 119.9
C39 C40 C35 119.6(6)
C39 C40 H01A 120.2
C35 C40 H01A 120.2
O3 S1 O2 115.1(4)
O3 S1 O1 114.2(3)
O2 S1 O1 114.5(3)
O3 S1 C41 104.1(3)
O2 S1 C41 103.5(3)
O1 S1 C41 103.5(3)
F2 C41 F1 108.4(6)
F2 C41 F3 106.4(6)
F1 C41 F3 108.6(6)
F2 C41 S1 110.9(5)
F1 C41 S1 111.3(5)
F3 C41 S1 111.0(5)
O6 S2 O4 115.2(3)
O6 S2 O5 114.6(3)
O4 S2 O5 114.4(3)
O6 S2 C42 104.7(3)
O4 S2 C42 104.1(3)
O5 S2 C42 101.7(4)
F5 C42 F6 108.6(7)
F5 C42 F4 107.7(7)
F6 C42 F4 106.8(7)
F5 C42 S2 111.7(5)
F6 C42 S2 110.1(6)
F4 C42 S2 111.7(6)
O7 S3 O8 115.3(6)
O7 S3 O9 114.4(5)
O8 S3 O9 116.0(6)
O7 S3 C43 104.5(5)
O8 S3 C43 103.9(5)
O9 S3 C43 100.0(6)
F7 C43 F9 106.4(9)
F7 C43 F8 105.6(9)
F9 C43 F8 104.6(9)
F7 C43 S3 115.7(8)
F9 C43 S3 113.6(7)
F8 C43 S3 110.1(7)
O9' S3' O8' 131(2)
O9' S3' O7' 119.3(17)
O8' S3' O7' 102(3)
O9' S3' C43' 95.3(15)
O8' S3' C43' 98(3)
O7' S3' C43' 106(2)
F8' C43' F7' 97(3)
F8' C43' F9' 91(3)
F7' C43' F9' 121(3)
F8' C43' S3' 112(3)
F7' C43' S3' 116(2)
F9' C43' S3' 115(2)

loop_
_geom_bond_atom_site_label_1
_geom_bond_atom_site_label_2
_geom_bond_distance
P1 C28 1.788(6)
P1 C35 1.797(5)
P1 C29 1.800(5)
P1 C4 1.844(5)
P2 C6 1.789(5)
P2 C17 1.797(5)
P2 C11 1.803(5)
P2 C3 1.873(5)
N1 C1 1.486(8)
N1 H00A 0.9100
N1 H00B 0.9100
N1 H00C 0.9100
N2 C4 1.446(7)
N2 C3 1.457(7)
N2 C2 1.475(7)
C1 C2 1.524(8)
C1 H01C 0.9900
C1 H01F 0.9900
C2 H00D 0.9900
C2 H00E 0.9900
C3 C23 1.512(7)
C3 H00T 1.0000
C4 C5 1.530(7)
C4 H1 1.0000
C5 C10 1.373(8)
C5 C6 1.402(7)
C6 C7 1.395(7)
C7 C8 1.373(9)
C7 H011 0.9500
C8 C9 1.379(9)
C8 H01J 0.9500
C9 C10 1.401(8)
C9 H010 0.9500
C10 H017 0.9500
C11 C16 1.391(8)
C11 C12 1.400(8)
C12 C13 1.369(8)
C12 H00Z 0.9500
C13 C14 1.374(9)
C13 H016 0.9500
C14 C15 1.371(9)
C14 H019 0.9500
C15 C16 1.388(9)
C15 H01H 0.9500
C16 H00X 0.9500
C17 C18 1.394(9)
C17 C22 1.401(8)
C18 C19 1.379(9)
C18 H01B 0.9500
C19 C20 1.378(11)
C19 H01R 0.9500
C20 C21 1.379(11)
C20 H01T 0.9500
C21 C22 1.385(9)
C21 H01K 0.9500
C22 H012 0.9500
C23 C24 1.381(8)
C23 C28 1.398(8)
C24 C25 1.377(9)
C24 H015 0.9500
C25 C26 1.386(10)
C25 H01I 0.9500
C26 C27 1.353(9)
C26 H01M 0.9500
C27 C28 1.407(8)
C27 H01E 0.9500
C29 C34 1.388(8)
C29 C30 1.401(8)
C30 C31 1.375(9)
C30 H01D 0.9500
C31 C32 1.393(10)
C31 H018 0.9500
C32 C33 1.381(10)
C32 H01Q 0.9500
C33 C34 1.401(8)
C33 H01O 0.9500
C34 H00Y 0.9500
C35 C40 1.398(8)
C35 C36 1.400(8)
C36 C37 1.378(8)
C36 H00U 0.9500
C37 C38 1.357(10)
C37 H014 0.9500
C38 C39 1.392(9)
C38 H01G 0.9500
C39 C40 1.375(8)
C39 H013 0.9500
C40 H01A 0.9500
S1 O3 1.433(5)
S1 O2 1.433(5)
S1 O1 1.447(5)
S1 C41 1.820(7)
C41 F2 1.323(8)
C41 F1 1.324(8)
C41 F3 1.329(8)
S2 O6 1.430(4)
S2 O4 1.433(5)
S2 O5 1.444(5)
S2 C42 1.810(7)
C42 F5 1.324(9)
C42 F6 1.328(10)
C42 F4 1.330(10)
S3 O7 1.426(8)
S3 O8 1.460(9)
S3 O9 1.514(9)
S3 C43 1.808(10)
C43 F7 1.298(11)
C43 F9 1.315(11)
C43 F8 1.330(11)
S3' O9' 1.455(15)
S3' O8' 1.52(4)
S3' O7' 1.63(4)
S3' C43' 1.82(4)
C43' F8' 1.310(19)
C43' F7' 1.319(19)
C43' F9' 1.326(19)
